data_4514159
loop_
_publ_author_name
'Chen, Jiazhen'
'Gao, Yanshan'
'Xiong, Shuoyan'
'Delferro, Massimiliano'
'Lohr, Tracy L.'
'Marks, Tobin J.'

_publ_section_title
;
 Metal and Counteranion Nuclearity Effects in Organoscandium-Catalyzed
 Isoprene Polymerization and Copolymerization
;
_journal_issue 8
_journal_name_full 'ACS Catalysis'
_journal_page_first 5214
_journal_paper_doi 10.1021/acscatal.7b01621
_journal_volume 7
_journal_year 2017
_chemical_formula_moiety 'C22 H38 Si2'
_chemical_formula_sum 'C22 H38 Si2'
_chemical_formula_weight 358.70
_chemical_name_systematic
;
 ?
;
_space_group_crystal_system monoclinic
_space_group_IT_number 14
_space_group_name_Hall '-P 2yn'
_space_group_name_H-M_alt 'P 1 21/n 1'
_symmetry_space_group_name_Hall '-P 2yn'
_symmetry_space_group_name_H-M 'P 1 21/n 1'
_atom_sites_solution_hydrogens geom
_audit_creation_date 2015-12-03
_audit_creation_method
;
Olex2 1.2
(compiled 2015.09.30 svn.r3233 for OlexSys, GUI svn.r5103)
;
_cell_angle_alpha 90
_cell_angle_beta 93.573(6)
_cell_angle_gamma 90
_cell_formula_units_Z 4
_cell_length_a 8.809(3)
_cell_length_b 15.299(5)
_cell_length_c 16.461(5)
_cell_measurement_reflns_used 9920
_cell_measurement_temperature 100(2)
_cell_measurement_theta_max 37.254
_cell_measurement_theta_min 2.568
_cell_volume 2214.1(12)
_computing_cell_refinement 'SAINT V8.34A (Bruker, 2013)'
_computing_data_collection 'APEX2 V2014.11-0 (Bruker, 2014)'
_computing_data_reduction 'Bruker SAINT'
_computing_molecular_graphics 'Olex2 (Dolomanov et al., 2009)'
_computing_publication_material 'Olex2 (Dolomanov et al., 2009)'
_computing_structure_refinement 'ShelXL (Sheldrick, 2015)'
_computing_structure_solution 'ShelXT (Sheldrick, 2015)'
_diffrn_ambient_temperature 100.06
_diffrn_detector_area_resol_mean 8
_diffrn_measured_fraction_theta_full 0.997
_diffrn_measured_fraction_theta_max 0.991
_diffrn_measurement_device_type 'Bruker Kappa APEX CCD area detector'
_diffrn_measurement_method '\w and \f scans'
_diffrn_radiation_monochromator 'QuazarTM optics'
_diffrn_radiation_type MoK\a
_diffrn_radiation_wavelength 0.71073
_diffrn_reflns_av_R_equivalents 0.0297
_diffrn_reflns_av_unetI/netI 0.0234
_diffrn_reflns_Laue_measured_fraction_full 0.997
_diffrn_reflns_Laue_measured_fraction_max 0.991
_diffrn_reflns_limit_h_max 14
_diffrn_reflns_limit_h_min -14
_diffrn_reflns_limit_k_max 25
_diffrn_reflns_limit_k_min -24
_diffrn_reflns_limit_l_max 27
_diffrn_reflns_limit_l_min -27
_diffrn_reflns_number 60843
_diffrn_reflns_point_group_measured_fraction_full 0.997
_diffrn_reflns_point_group_measured_fraction_max 0.991
_diffrn_reflns_theta_full 25.242
_diffrn_reflns_theta_max 37.197
_diffrn_reflns_theta_min 1.819
_diffrn_source microsource
_exptl_absorpt_coefficient_mu 0.162
_exptl_absorpt_correction_T_max 0.7473
_exptl_absorpt_correction_T_min 0.7044
_exptl_absorpt_correction_type multi-scan
_exptl_absorpt_process_details
;
SADABS-2014/5 (Bruker,2014/5) was used for absorption correction.
wR2(int) was 0.1109 before and 0.0427 after correction.
The Ratio of minimum to maximum transmission is 0.9426.
The \l/2 correction factor is 0.00150.
;
_exptl_crystal_colour colourless
_exptl_crystal_colour_primary colourless
_exptl_crystal_density_diffrn 1.076
_exptl_crystal_description block
_exptl_crystal_F_000 792
_exptl_crystal_recrystallization_method 'The material was recrystallised from --- by as supplied'
_exptl_crystal_size_max 0.438
_exptl_crystal_size_mid 0.259
_exptl_crystal_size_min 0.231
_refine_diff_density_max 0.593
_refine_diff_density_min -0.267
_refine_diff_density_rms 0.051
_refine_ls_extinction_method none
_refine_ls_goodness_of_fit_ref 1.028
_refine_ls_hydrogen_treatment constr
_refine_ls_matrix_type full
_refine_ls_number_parameters 229
_refine_ls_number_reflns 11290
_refine_ls_number_restraints 0
_refine_ls_restrained_S_all 1.028
_refine_ls_R_factor_all 0.0396
_refine_ls_R_factor_gt 0.0318
_refine_ls_shift/su_max 0.001
_refine_ls_shift/su_mean 0.000
_refine_ls_structure_factor_coef Fsqd
_refine_ls_weighting_details 'w=1/[\s^2^(Fo^2^)+(0.0531P)^2^+0.3237P] where P=(Fo^2^+2Fc^2^)/3'
_refine_ls_weighting_scheme calc
_refine_ls_wR_factor_gt 0.0929
_refine_ls_wR_factor_ref 0.0988
_reflns_Friedel_coverage 0.000
_reflns_number_gt 9557
_reflns_number_total 11290
_reflns_threshold_expression 'I > 2\s(I)'
_cod_data_source_file cs7b01621_si_002.cif
_cod_data_source_block cx0629
_cod_depositor_comments 'Adding full bibliography for 4514159--4514160.cif.'
_cod_original_cell_volume 2214.0(12)
_cod_database_code 4514159
_shelxl_version_number 2013-4
_shelx_space_group_comment
;
The symmetry employed for this shelxl refinement is uniquely defined
by the following loop, which should always be used as a source of
symmetry information in preference to the above space-group names.
They are only intended as comments.
;
_shelx_estimated_absorpt_t_max 0.964
_shelx_estimated_absorpt_t_min 0.932
_olex2_refinement_description
;
1. Fixed Uiso
 At 1.2 times of:
  All C(H) groups
 At 1.5 times of:
  All C(H,H,H) groups
2.a Ternary CH refined with riding coordinates:
 C1(H1), C14(H14)
2.b Idealised Me refined as rotating group:
 C6(H6A,H6B,H6C), C7(H7A,H7B,H7C), C8(H8A,H8B,H8C), C9(H9A,H9B,H9C), C10(H10A,
 H10B,H10C), C11(H11A,H11B,H11C), C12(H12A,H12B,H12C), C13(H13A,H13B,H13C),
 C19(H19A,H19B,H19C), C20(H20A,H20B,H20C), C21(H21A,H21B,H21C), C22(H22A,H22B,
 H22C)
;
_olex2_date_sample_data_collection 2015-12-02
_olex2_date_sample_submission 2015-12-01
_olex2_diffrn_ambient_temperature_device 'Oxford Cryosystems'
_olex2_exptl_crystal_mounting_method 'The crystal was mounted on a glass fibre in Paratone oil'
_olex2_submission_original_sample_id cx-629
_olex2_submission_special_instructions 'No special instructions were received'

loop_
_space_group_symop_operation_xyz
'x, y, z'
'-x+1/2, y+1/2, -z+1/2'
'-x, -y, -z'
'x-1/2, -y-1/2, z-1/2'

loop_
_atom_site_label
_atom_site_type_symbol
_atom_site_fract_x
_atom_site_fract_y
_atom_site_fract_z
_atom_site_U_iso_or_equiv
_atom_site_adp_type
_atom_site_occupancy
_atom_site_site_symmetry_order
_atom_site_calc_flag
_atom_site_refinement_flags_posn
Si1 Si 0.70521(2) 0.70734(2) 0.31649(2) 0.01249(4) Uani 1 1 d .
Si2 Si 0.67925(2) 0.56282(2) 0.36295(2) 0.01207(4) Uani 1 1 d .
C1 C 0.64415(6) 0.78957(4) 0.39696(4) 0.01439(9) Uani 1 1 d .
H1 H 0.6571 0.8508 0.3772 0.017 Uiso 1 1 calc R
C2 C 0.48233(6) 0.77474(4) 0.41826(4) 0.01507(10) Uani 1 1 d .
C3 C 0.48262(6) 0.74873(4) 0.49742(4) 0.01564(10) Uani 1 1 d .
C4 C 0.63921(7) 0.74925(4) 0.53360(4) 0.01533(10) Uani 1 1 d .
C5 C 0.73459(6) 0.77611(4) 0.47647(4) 0.01514(10) Uani 1 1 d .
C6 C 0.34487(7) 0.78766(5) 0.36014(5) 0.02273(13) Uani 1 1 d .
H6A H 0.3697 0.8290 0.3175 0.034 Uiso 1 1 calc GR
H6B H 0.2607 0.8109 0.3899 0.034 Uiso 1 1 calc GR
H6C H 0.3150 0.7315 0.3354 0.034 Uiso 1 1 calc GR
C7 C 0.34804(8) 0.72288(5) 0.54405(5) 0.02387(13) Uani 1 1 d .
H7A H 0.3589 0.6618 0.5614 0.036 Uiso 1 1 calc GR
H7B H 0.2545 0.7295 0.5091 0.036 Uiso 1 1 calc GR
H7C H 0.3430 0.7605 0.5920 0.036 Uiso 1 1 calc GR
C8 C 0.68243(8) 0.72474(5) 0.62057(4) 0.02165(12) Uani 1 1 d .
H8A H 0.6514 0.7714 0.6568 0.032 Uiso 1 1 calc GR
H8B H 0.7928 0.7166 0.6276 0.032 Uiso 1 1 calc GR
H8C H 0.6312 0.6702 0.6340 0.032 Uiso 1 1 calc GR
C9 C 0.90358(7) 0.79047(5) 0.48944(5) 0.02376(13) Uani 1 1 d .
H9A H 0.9268 0.8148 0.5439 0.036 Uiso 1 1 calc GR
H9B H 0.9372 0.8313 0.4484 0.036 Uiso 1 1 calc GR
H9C H 0.9567 0.7346 0.4845 0.036 Uiso 1 1 calc GR
C10 C 0.58638(8) 0.72525(5) 0.21872(4) 0.01962(11) Uani 1 1 d .
H10A H 0.6280 0.6907 0.1752 0.029 Uiso 1 1 calc GR
H10B H 0.5879 0.7874 0.2043 0.029 Uiso 1 1 calc GR
H10C H 0.4814 0.7070 0.2259 0.029 Uiso 1 1 calc GR
C11 C 0.90850(7) 0.72848(5) 0.29244(5) 0.02075(12) Uani 1 1 d .
H11A H 0.9764 0.7136 0.3398 0.031 Uiso 1 1 calc GR
H11B H 0.9209 0.7904 0.2790 0.031 Uiso 1 1 calc GR
H11C H 0.9339 0.6925 0.2460 0.031 Uiso 1 1 calc GR
C12 C 0.47686(7) 0.53902(4) 0.38730(4) 0.01935(11) Uani 1 1 d .
H12A H 0.4534 0.5705 0.4368 0.029 Uiso 1 1 calc GR
H12B H 0.4647 0.4761 0.3958 0.029 Uiso 1 1 calc GR
H12C H 0.4074 0.5581 0.3419 0.029 Uiso 1 1 calc GR
C13 C 0.80096(7) 0.54295(5) 0.45958(4) 0.01882(11) Uani 1 1 d .
H13A H 0.9041 0.5647 0.4529 0.028 Uiso 1 1 calc GR
H13B H 0.8048 0.4801 0.4712 0.028 Uiso 1 1 calc GR
H13C H 0.7572 0.5737 0.5048 0.028 Uiso 1 1 calc GR
C14 C 0.73796(6) 0.48168(4) 0.28050(4) 0.01398(9) Uani 1 1 d .
H14 H 0.7225 0.4207 0.3003 0.017 Uiso 1 1 calc R
C15 C 0.90120(6) 0.49181(4) 0.25905(4) 0.01482(10) Uani 1 1 d .
C16 C 0.90354(6) 0.51206(4) 0.17857(4) 0.01529(10) Uani 1 1 d .
C17 C 0.74689(7) 0.51320(4) 0.14190(4) 0.01498(9) Uani 1 1 d .
C18 C 0.64870(6) 0.49335(4) 0.19990(4) 0.01470(9) Uani 1 1 d .
C19 C 1.03710(7) 0.48014(5) 0.31823(4) 0.02187(12) Uani 1 1 d .
H19A H 1.0634 0.5363 0.3440 0.033 Uiso 1 1 calc GR
H19B H 1.1235 0.4588 0.2891 0.033 Uiso 1 1 calc GR
H19C H 1.0128 0.4377 0.3601 0.033 Uiso 1 1 calc GR
C20 C 1.03965(8) 0.52779(5) 0.12983(5) 0.02341(13) Uani 1 1 d .
H20A H 1.1318 0.5292 0.1664 0.035 Uiso 1 1 calc GR
H20B H 1.0280 0.5838 0.1013 0.035 Uiso 1 1 calc GR
H20C H 1.0479 0.4806 0.0901 0.035 Uiso 1 1 calc GR
C21 C 0.71004(8) 0.53062(5) 0.05300(4) 0.02221(12) Uani 1 1 d .
H21A H 0.7594 0.5850 0.0374 0.033 Uiso 1 1 calc GR
H21B H 0.5997 0.5362 0.0429 0.033 Uiso 1 1 calc GR
H21C H 0.7470 0.4821 0.0208 0.033 Uiso 1 1 calc GR
C22 C 0.47848(7) 0.48441(5) 0.18765(4) 0.02128(12) Uani 1 1 d .
H22A H 0.4430 0.4396 0.2246 0.032 Uiso 1 1 calc GR
H22B H 0.4513 0.4673 0.1312 0.032 Uiso 1 1 calc GR
H22C H 0.4304 0.5404 0.1992 0.032 Uiso 1 1 calc GR

loop_
_atom_site_aniso_label
_atom_site_aniso_U_11
_atom_site_aniso_U_22
_atom_site_aniso_U_33
_atom_site_aniso_U_23
_atom_site_aniso_U_13
_atom_site_aniso_U_12
Si1 0.01291(7) 0.01250(7) 0.01209(7) 0.00135(5) 0.00108(5) -0.00071(5)
Si2 0.01273(7) 0.01202(7) 0.01154(7) 0.00054(5) 0.00128(5) -0.00024(5)
C1 0.0149(2) 0.0133(2) 0.0150(2) -0.00026(18) 0.00063(17) -0.00050(16)
C2 0.0133(2) 0.0153(2) 0.0166(2) -0.00115(19) 0.00003(18) 0.00227(16)
C3 0.0144(2) 0.0159(2) 0.0169(2) -0.00140(19) 0.00266(18) 0.00116(17)
C4 0.0165(2) 0.0152(2) 0.0142(2) -0.00191(18) 0.00025(18) 0.00098(17)
C5 0.0145(2) 0.0154(2) 0.0153(2) -0.00268(18) -0.00055(18) -0.00173(17)
C6 0.0167(2) 0.0281(3) 0.0229(3) -0.0005(2) -0.0031(2) 0.0054(2)
C7 0.0184(3) 0.0291(3) 0.0249(3) 0.0004(3) 0.0082(2) 0.0001(2)
C8 0.0240(3) 0.0260(3) 0.0147(3) 0.0000(2) -0.0003(2) 0.0016(2)
C9 0.0161(2) 0.0313(3) 0.0234(3) -0.0022(3) -0.0022(2) -0.0066(2)
C10 0.0237(3) 0.0202(3) 0.0147(3) 0.0023(2) -0.0013(2) 0.0015(2)
C11 0.0173(2) 0.0210(3) 0.0246(3) 0.0004(2) 0.0067(2) -0.0033(2)
C12 0.0176(2) 0.0193(3) 0.0219(3) -0.0012(2) 0.0070(2) -0.00284(19)
C13 0.0223(3) 0.0198(3) 0.0141(2) 0.0015(2) -0.0009(2) 0.0024(2)
C14 0.0133(2) 0.0144(2) 0.0142(2) -0.00132(18) 0.00044(17) 0.00091(16)
C15 0.01214(19) 0.0155(2) 0.0167(2) -0.00235(19) -0.00047(17) 0.00213(16)
C16 0.0141(2) 0.0145(2) 0.0174(2) -0.00163(19) 0.00196(18) 0.00050(17)
C17 0.0160(2) 0.0142(2) 0.0146(2) -0.00122(18) -0.00014(18) 0.00184(17)
C18 0.0130(2) 0.0155(2) 0.0153(2) -0.00338(18) -0.00102(17) 0.00082(17)
C19 0.0151(2) 0.0282(3) 0.0217(3) -0.0041(2) -0.0035(2) 0.0048(2)
C20 0.0186(3) 0.0257(3) 0.0268(3) 0.0012(3) 0.0080(2) -0.0007(2)
C21 0.0268(3) 0.0238(3) 0.0157(3) 0.0011(2) -0.0011(2) 0.0023(2)
C22 0.0134(2) 0.0274(3) 0.0227(3) -0.0056(2) -0.0019(2) -0.0002(2)

loop_
_atom_type_symbol
_atom_type_description
_atom_type_scat_dispersion_real
_atom_type_scat_dispersion_imag
_atom_type_scat_source
C C 0.0033 0.0016 'International Tables Vol C Tables 4.2.6.8 and 6.1.1.4'
H H 0.0000 0.0000 'International Tables Vol C Tables 4.2.6.8 and 6.1.1.4'
Si Si 0.0817 0.0704 'International Tables Vol C Tables 4.2.6.8 and 6.1.1.4'

loop_
_geom_angle_atom_site_label_1
_geom_angle_atom_site_label_2
_geom_angle_atom_site_label_3
_geom_angle
C1 Si1 Si2 110.65(3)
C10 Si1 Si2 110.72(2)
C10 Si1 C1 109.15(3)
C10 Si1 C11 106.26(4)
C11 Si1 Si2 109.99(2)
C11 Si1 C1 109.98(3)
C12 Si2 Si1 111.24(2)
C12 Si2 C14 108.83(3)
C13 Si2 Si1 111.31(2)
C13 Si2 C12 106.53(4)
C13 Si2 C14 109.00(3)
C14 Si2 Si1 109.83(3)
Si1 C1 H1 110.2
C2 C1 Si1 111.74(4)
C2 C1 H1 110.2
C5 C1 Si1 110.70(4)
C5 C1 H1 110.2
C5 C1 C2 103.56(5)
C1 C2 C6 124.49(6)
C3 C2 C1 108.74(5)
C3 C2 C6 126.76(6)
C2 C3 C4 109.40(5)
C2 C3 C7 127.60(6)
C4 C3 C7 123.00(6)
C3 C4 C8 124.05(6)
C5 C4 C3 109.01(6)
C5 C4 C8 126.94(6)
C1 C5 C9 124.66(6)
C4 C5 C1 109.03(6)
C4 C5 C9 126.31(6)
C2 C6 H6A 109.5
C2 C6 H6B 109.5
C2 C6 H6C 109.5
H6A C6 H6B 109.5
H6A C6 H6C 109.5
H6B C6 H6C 109.5
C3 C7 H7A 109.5
C3 C7 H7B 109.5
C3 C7 H7C 109.5
H7A C7 H7B 109.5
H7A C7 H7C 109.5
H7B C7 H7C 109.5
C4 C8 H8A 109.5
C4 C8 H8B 109.5
C4 C8 H8C 109.5
H8A C8 H8B 109.5
H8A C8 H8C 109.5
H8B C8 H8C 109.5
C5 C9 H9A 109.5
C5 C9 H9B 109.5
C5 C9 H9C 109.5
H9A C9 H9B 109.5
H9A C9 H9C 109.5
H9B C9 H9C 109.5
Si1 C10 H10A 109.5
Si1 C10 H10B 109.5
Si1 C10 H10C 109.5
H10A C10 H10B 109.5
H10A C10 H10C 109.5
H10B C10 H10C 109.5
Si1 C11 H11A 109.5
Si1 C11 H11B 109.5
Si1 C11 H11C 109.5
H11A C11 H11B 109.5
H11A C11 H11C 109.5
H11B C11 H11C 109.5
Si2 C12 H12A 109.5
Si2 C12 H12B 109.5
Si2 C12 H12C 109.5
H12A C12 H12B 109.5
H12A C12 H12C 109.5
H12B C12 H12C 109.5
Si2 C13 H13A 109.5
Si2 C13 H13B 109.5
Si2 C13 H13C 109.5
H13A C13 H13B 109.5
H13A C13 H13C 109.5
H13B C13 H13C 109.5
Si2 C14 H14 108.8
C15 C14 Si2 113.49(4)
C15 C14 H14 108.8
C15 C14 C18 103.52(5)
C18 C14 Si2 113.17(4)
C18 C14 H14 108.8
C16 C15 C14 108.86(5)
C16 C15 C19 126.62(6)
C19 C15 C14 124.52(6)
C15 C16 C17 109.34(5)
C15 C16 C20 128.07(6)
C17 C16 C20 122.55(6)
C16 C17 C21 122.81(6)
C18 C17 C16 109.27(6)
C18 C17 C21 127.88(6)
C17 C18 C14 108.88(5)
C17 C18 C22 126.63(6)
C22 C18 C14 124.49(6)
C15 C19 H19A 109.5
C15 C19 H19B 109.5
C15 C19 H19C 109.5
H19A C19 H19B 109.5
H19A C19 H19C 109.5
H19B C19 H19C 109.5
C16 C20 H20A 109.5
C16 C20 H20B 109.5
C16 C20 H20C 109.5
H20A C20 H20B 109.5
H20A C20 H20C 109.5
H20B C20 H20C 109.5
C17 C21 H21A 109.5
C17 C21 H21B 109.5
C17 C21 H21C 109.5
H21A C21 H21B 109.5
H21A C21 H21C 109.5
H21B C21 H21C 109.5
C18 C22 H22A 109.5
C18 C22 H22B 109.5
C18 C22 H22C 109.5
H22A C22 H22B 109.5
H22A C22 H22C 109.5
H22B C22 H22C 109.5

loop_
_geom_bond_atom_site_label_1
_geom_bond_atom_site_label_2
_geom_bond_distance
Si1 Si2 2.3552(7)
Si1 C1 1.9275(7)
Si1 C10 1.8843(8)
Si1 C11 1.8858(9)
Si2 C12 1.8870(8)
Si2 C13 1.8867(8)
Si2 C14 1.9334(7)
C1 H1 1.0000
C1 C2 1.5063(9)
C1 C5 1.5033(9)
C2 C3 1.3622(10)
C2 C6 1.5087(10)
C3 C4 1.4681(9)
C3 C7 1.5048(10)
C4 C5 1.3630(9)
C4 C8 1.5057(10)
C5 C9 1.5067(10)
C6 H6A 0.9800
C6 H6B 0.9800
C6 H6C 0.9800
C7 H7A 0.9800
C7 H7B 0.9800
C7 H7C 0.9800
C8 H8A 0.9800
C8 H8B 0.9800
C8 H8C 0.9800
C9 H9A 0.9800
C9 H9B 0.9800
C9 H9C 0.9800
C10 H10A 0.9800
C10 H10B 0.9800
C10 H10C 0.9800
C11 H11A 0.9800
C11 H11B 0.9800
C11 H11C 0.9800
C12 H12A 0.9800
C12 H12B 0.9800
C12 H12C 0.9800
C13 H13A 0.9800
C13 H13B 0.9800
C13 H13C 0.9800
C14 H14 1.0000
C14 C15 1.5098(9)
C14 C18 1.5100(9)
C15 C16 1.3619(10)
C15 C19 1.5062(9)
C16 C17 1.4714(9)
C16 C20 1.5030(9)
C17 C18 1.3620(9)
C17 C21 1.5028(10)
C18 C22 1.5066(10)
C19 H19A 0.9800
C19 H19B 0.9800
C19 H19C 0.9800
C20 H20A 0.9800
C20 H20B 0.9800
C20 H20C 0.9800
C21 H21A 0.9800
C21 H21B 0.9800
C21 H21C 0.9800
C22 H22A 0.9800
C22 H22B 0.9800
C22 H22C 0.9800

loop_
_geom_torsion_atom_site_label_1
_geom_torsion_atom_site_label_2
_geom_torsion_atom_site_label_3
_geom_torsion_atom_site_label_4
_geom_torsion
Si1 C1 C2 C3 114.42(5)
Si1 C1 C2 C6 -65.88(7)
Si1 C1 C5 C4 -114.91(5)
Si1 C1 C5 C9 65.10(7)
Si2 C14 C15 C16 -119.61(5)
Si2 C14 C15 C19 60.93(7)
Si2 C14 C18 C17 119.70(5)
Si2 C14 C18 C22 -60.08(7)
C1 C2 C3 C4 2.93(7)
C1 C2 C3 C7 -177.18(6)
C2 C1 C5 C4 4.99(6)
C2 C1 C5 C9 -175.01(6)
C2 C3 C4 C5 0.33(7)
C2 C3 C4 C8 179.55(6)
C3 C4 C5 C1 -3.46(7)
C3 C4 C5 C9 176.54(6)
C5 C1 C2 C3 -4.77(6)
C5 C1 C2 C6 174.93(6)
C6 C2 C3 C4 -176.76(6)
C6 C2 C3 C7 3.13(11)
C7 C3 C4 C5 -179.56(6)
C7 C3 C4 C8 -0.34(10)
C8 C4 C5 C1 177.35(6)
C8 C4 C5 C9 -2.66(11)
C14 C15 C16 C17 -2.14(7)
C14 C15 C16 C20 -179.67(6)
C15 C14 C18 C17 -3.58(6)
C15 C14 C18 C22 176.65(6)
C15 C16 C17 C18 -0.21(7)
C15 C16 C17 C21 -178.03(6)
C16 C17 C18 C14 2.47(7)
C16 C17 C18 C22 -177.77(6)
C18 C14 C15 C16 3.45(6)
C18 C14 C15 C19 -176.00(6)
C19 C15 C16 C17 177.30(6)
C19 C15 C16 C20 -0.23(11)
C20 C16 C17 C18 177.48(6)
C20 C16 C17 C21 -0.34(9)
C21 C17 C18 C14 -179.85(6)
C21 C17 C18 C22 -0.09(11)
